data_2227488
loop_
_publ_author_name
'Abdullah, Norbani'
'Mohamadin, M. I.'
'Safwan, A. P.'
'Tiekink, Edward R. T.'

_publ_section_title
;
 Aqua(2,2'-bipyridine-\k^2^<i>N</i>,<i>N</i>')(3,5-dinitrobenzoato-\k<i>O</i>^1^)copper(II)
 tetrahydrofuran monosolvate
;
_journal_coeditor_code HB5590
_journal_issue 9
_journal_name_full 'Acta Crystallographica Section E'
_journal_page_first m1055
_journal_page_last m1056
_journal_paper_doi 10.1107/S1600536810030436
_journal_volume 66
_journal_year 2010
_chemical_formula_iupac '[Cu (C7 H3 N2 O6)2 (C10 H8 N2) (H2 O)], C4 H8 O'
_chemical_formula_moiety 'C24 H16 Cu N6 O13, C4 H8 O'
_chemical_formula_sum 'C28 H24 Cu N6 O14'
_chemical_formula_weight 732.08
_chemical_name_systematic
;
Aqua(2,2'-bipyridine-\k^2^<i>N</i>,<i>N</i>')(3,5-dinitrobenzoato-
\k<i>O</i>^1^)copper(II) tetrahydrofuran monosolvate
;
_space_group_IT_number 29
_symmetry_cell_setting orthorhombic
_symmetry_space_group_name_Hall 'P 2c -2ac'
_symmetry_space_group_name_H-M 'P c a 21'
_atom_sites_solution_hydrogens geom
_atom_sites_solution_primary direct
_atom_sites_solution_secondary difmap
_audit_creation_method SHELXL-97
_cell_angle_alpha 90
_cell_angle_beta 90
_cell_angle_gamma 90
_cell_formula_units_Z 4
_cell_length_a 19.6424(7)
_cell_length_b 23.2687(8)
_cell_length_c 6.5897(2)
_cell_measurement_reflns_used 7872
_cell_measurement_temperature 100(2)
_cell_measurement_theta_max 28.0
_cell_measurement_theta_min 2.6
_cell_volume 3011.84(17)
_computing_cell_refinement 'SAINT (Bruker, 2009)'
_computing_data_collection 'APEX2 (Bruker, 2009)'
_computing_data_reduction 'SAINT (Bruker, 2009)'
_computing_molecular_graphics 'ORTEP-3 (Farrugia, 1997) and DIAMOND (Brandenburg, 2006)'
_computing_publication_material 'publCIF (Westrip, 2010)'
_computing_structure_refinement 'SHELXL97 (Sheldrick, 2008)'
_computing_structure_solution 'SHELXS97 (Sheldrick, 2008)'
_diffrn_ambient_temperature 100(2)
_diffrn_measured_fraction_theta_full 1.000
_diffrn_measured_fraction_theta_max 1.000
_diffrn_measurement_device_type 'Bruker SMART APEX CCD'
_diffrn_measurement_method '\w scans'
_diffrn_radiation_monochromator graphite
_diffrn_radiation_source 'fine-focus sealed tube'
_diffrn_radiation_type MoK\a
_diffrn_radiation_wavelength 0.71073
_diffrn_reflns_av_R_equivalents 0.035
_diffrn_reflns_av_sigmaI/netI 0.040
_diffrn_reflns_limit_h_max 23
_diffrn_reflns_limit_h_min -24
_diffrn_reflns_limit_k_max 29
_diffrn_reflns_limit_k_min -29
_diffrn_reflns_limit_l_max 8
_diffrn_reflns_limit_l_min -8
_diffrn_reflns_number 25602
_diffrn_reflns_theta_full 26.5
_diffrn_reflns_theta_max 26.5
_diffrn_reflns_theta_min 0.9
_diffrn_standards_decay_% 0
_diffrn_standards_interval_count 0
_diffrn_standards_interval_time 0
_diffrn_standards_number 0
_exptl_absorpt_coefficient_mu 0.809
_exptl_absorpt_correction_T_max 1.000
_exptl_absorpt_correction_T_min 0.865
_exptl_absorpt_correction_type multi-scan
_exptl_absorpt_process_details '(SADABS; Sheldrick, 1996)'
_exptl_crystal_colour green
_exptl_crystal_density_diffrn 1.614
_exptl_crystal_density_method 'not measured'
_exptl_crystal_description prism
_exptl_crystal_F_000 1500
_exptl_crystal_size_max 0.26
_exptl_crystal_size_mid 0.07
_exptl_crystal_size_min 0.07
_refine_diff_density_max 0.50
_refine_diff_density_min -0.50
_refine_ls_abs_structure_details 'Flack (1983), 2809 Friedel pairs'
_refine_ls_abs_structure_Flack 0.02(2)
_refine_ls_extinction_method none
_refine_ls_goodness_of_fit_ref 1.28
_refine_ls_hydrogen_treatment mixed
_refine_ls_matrix_type full
_refine_ls_number_parameters 444
_refine_ls_number_reflns 6223
_refine_ls_number_restraints 14
_refine_ls_restrained_S_all 1.28
_refine_ls_R_factor_all 0.065
_refine_ls_R_factor_gt 0.060
_refine_ls_shift/su_max_lt 0.001
_refine_ls_shift/su_mean 0.000
_refine_ls_structure_factor_coef Fsqd
_refine_ls_weighting_details 'calc w=1/[\s^2^(Fo^2^)+(0.0125P)^2^+10.1609P] where P=(Fo^2^+2Fc^2^)/3'
_refine_ls_weighting_scheme calc
_refine_ls_wR_factor_gt 0.133
_refine_ls_wR_factor_ref 0.134
_reflns_number_gt 5759
_reflns_number_total 6223
_reflns_threshold_expression I>2\s(I)
_cod_data_source_file hb5590.cif
_cod_data_source_block I
_cod_original_formula_sum 'C28 H24 Cu N6 O14 '
_cod_database_code 2227488
_cod_database_fobs_code 2227488

loop_
_symmetry_equiv_pos_as_xyz
'x, y, z'
'-x, -y, z+1/2'
'x+1/2, -y, z'
'-x+1/2, y, z+1/2'

loop_
_atom_site_type_symbol
_atom_site_label
_atom_site_fract_x
_atom_site_fract_y
_atom_site_fract_z
_atom_site_U_iso_or_equiv
_atom_site_adp_type
_atom_site_calc_flag
_atom_site_refinement_flags
_atom_site_occupancy
_atom_site_disorder_assembly
_atom_site_disorder_group
Cu Cu 0.42505(3) 0.74892(3) 0.81422(13) 0.01710(13) Uani d . 1 . .
O O1 0.48462(18) 0.68415(15) 0.8897(5) 0.0203(8) Uani d . 1 . .
O O2 0.43340(18) 0.68207(18) 1.1923(6) 0.0276(9) Uani d . 1 . .
O O3 0.7080(2) 0.59152(17) 0.8280(8) 0.0349(10) Uani d . 1 . .
O O4 0.7241(2) 0.51293(17) 0.9989(6) 0.0277(9) Uani d . 1 . .
O O5 0.5108(2) 0.5410(2) 1.6840(6) 0.0362(11) Uani d . 1 . .
O O6 0.6025(2) 0.4906(2) 1.6345(8) 0.0475(13) Uani d . 1 . .
O O7 0.49031(18) 0.80342(17) 0.9272(6) 0.0223(8) Uani d . 1 . .
O O8 0.41911(19) 0.8246(2) 1.1836(6) 0.0313(10) Uani d . 1 . .
O O9 0.4959(2) 0.95628(19) 1.7149(7) 0.0326(10) Uani d . 1 . .
O O10 0.5952(2) 0.9953(2) 1.6972(8) 0.0447(13) Uani d . 1 . .
O O11 0.7198(2) 0.88618(18) 0.9376(7) 0.0344(10) Uani d . 1 . .
O O12 0.73480(19) 0.96655(16) 1.0991(7) 0.0300(10) Uani d . 1 . .
O O1W 0.4763(3) 0.7479(2) 0.5176(6) 0.0417(11) Uani d D 1 . .
H H2W 0.450(3) 0.774(2) 0.478(11) 0.063 Uiso d D 1 . .
H H1W 0.478(4) 0.723(2) 0.426(8) 0.063 Uiso d D 1 . .
N N1 0.6927(2) 0.5575(2) 0.9613(7) 0.0232(10) Uani d . 1 . .
N N2 0.5602(3) 0.5278(2) 1.5819(8) 0.0303(11) Uani d . 1 . .
N N3 0.5503(2) 0.9650(2) 1.6327(7) 0.0240(10) Uani d . 1 . .
N N4 0.7016(2) 0.92304(18) 1.0584(8) 0.0209(10) Uani d . 1 . .
N N5 0.3550(2) 0.80942(19) 0.7545(6) 0.0169(9) Uani d . 1 . .
N N6 0.3428(2) 0.6991(2) 0.7701(6) 0.0198(10) Uani d . 1 . .
C C1 0.4777(2) 0.6669(2) 1.0699(8) 0.0192(11) Uani d . 1 . .
C C2 0.5301(3) 0.6231(2) 1.1368(8) 0.0180(11) Uani d . 1 . .
C C3 0.5867(3) 0.6110(2) 1.0177(8) 0.0173(10) Uani d . 1 . .
H H3 0.5934 0.6296 0.8911 0.021 Uiso calc R 1 . .
C C4 0.6333(2) 0.5706(2) 1.0894(8) 0.0175(10) Uani d . 1 . .
C C5 0.6267(3) 0.5431(2) 1.2735(8) 0.0199(12) Uani d . 1 . .
H H5 0.6593 0.5159 1.3196 0.024 Uiso calc R 1 . .
C C6 0.5703(3) 0.5571(2) 1.3865(8) 0.0243(12) Uani d . 1 . .
C C7 0.5218(3) 0.5960(2) 1.3246(10) 0.0248(11) Uani d . 1 . .
H H7 0.4836 0.6043 1.4077 0.030 Uiso calc R 1 . .
C C8 0.4735(3) 0.8296(2) 1.0928(8) 0.0225(11) Uani d . 1 . .
C C9 0.5270(3) 0.8696(2) 1.1773(8) 0.0210(11) Uani d . 1 . .
C C10 0.5142(3) 0.8988(2) 1.3576(8) 0.0181(11) Uani d . 1 . .
H H10 0.4721 0.8937 1.4260 0.022 Uiso calc R 1 . .
C C11 0.5628(3) 0.9350(2) 1.4367(9) 0.0219(11) Uani d . 1 . .
C C12 0.6256(3) 0.9422(2) 1.3450(8) 0.0178(11) Uani d . 1 . .
H H12 0.6599 0.9654 1.4048 0.021 Uiso calc R 1 . .
C C13 0.6362(3) 0.9144(2) 1.1637(9) 0.0205(11) Uani d . 1 . .
C C14 0.5891(2) 0.8771(2) 1.0798(8) 0.0178(10) Uani d . 1 . .
H H14 0.5989 0.8570 0.9579 0.021 Uiso calc R 1 . .
C C15 0.3682(3) 0.8653(2) 0.7354(8) 0.0257(12) Uani d . 1 . .
H H15 0.4139 0.8784 0.7420 0.031 Uiso calc R 1 . .
C C16 0.3158(4) 0.9047(3) 0.7059(9) 0.0345(15) Uani d . 1 . .
H H16 0.3260 0.9444 0.6915 0.041 Uiso calc R 1 . .
C C17 0.2505(4) 0.8867(3) 0.6977(9) 0.0320(14) Uani d . 1 . .
H H17 0.2147 0.9136 0.6792 0.038 Uiso calc R 1 . .
C C18 0.2362(3) 0.8287(3) 0.7166(8) 0.0252(12) Uani d . 1 . .
H H18 0.1906 0.8152 0.7129 0.030 Uiso calc R 1 . .
C C19 0.2910(3) 0.7905(2) 0.7414(7) 0.0161(10) Uani d . 1 . .
C C20 0.2837(3) 0.7281(2) 0.7550(7) 0.0187(11) Uani d . 1 . .
C C21 0.2213(3) 0.6990(3) 0.7491(8) 0.0256(12) Uani d . 1 . .
H H21 0.1797 0.7197 0.7411 0.031 Uiso calc R 1 . .
C C22 0.2212(3) 0.6388(3) 0.7554(8) 0.0289(13) Uani d . 1 . .
H H22 0.1795 0.6182 0.7526 0.035 Uiso calc R 1 . .
C C23 0.2816(3) 0.6102(3) 0.7655(8) 0.0292(13) Uani d . 1 . .
H H23 0.2826 0.5694 0.7675 0.035 Uiso calc R 1 . .
C C24 0.3417(3) 0.6415(3) 0.7727(7) 0.0259(13) Uani d . 1 . .
H H24 0.3836 0.6213 0.7799 0.031 Uiso calc R 1 . .
O O1S 0.6126(3) 0.6981(3) 0.5879(10) 0.0375(19) Uiso d PD 0.678(11) A 1
C C1S 0.6344(5) 0.7402(3) 0.7275(13) 0.029(2) Uiso d PD 0.678(11) A 1
H H1S1 0.6734 0.7259 0.8083 0.035 Uiso calc PR 0.678(11) A 1
H H1S2 0.5970 0.7507 0.8211 0.035 Uiso calc PR 0.678(11) A 1
C C2S 0.6551(5) 0.7910(4) 0.6005(15) 0.039(2) Uiso d PD 0.678(11) A 1
H H2S1 0.6153 0.8155 0.5682 0.047 Uiso calc PR 0.678(11) A 1
H H2S2 0.6898 0.8145 0.6711 0.047 Uiso calc PR 0.678(11) A 1
C C4S 0.6573(6) 0.7039(5) 0.4224(18) 0.059(3) Uiso d PD 0.678(11) A 1
H H4S1 0.6331 0.6944 0.2950 0.070 Uiso calc PR 0.678(11) A 1
H H4S2 0.6958 0.6767 0.4377 0.070 Uiso calc PR 0.678(11) A 1
C C3S 0.6839(6) 0.7640(4) 0.4117(17) 0.053(3) Uiso d PD 0.678(11) A 1
H H3S1 0.6675 0.7839 0.2882 0.064 Uiso calc PR 0.678(11) A 1
H H3S2 0.7343 0.7647 0.4132 0.064 Uiso calc PR 0.678(11) A 1
O O2S 0.6819(9) 0.7085(7) 0.296(3) 0.070(6) Uiso d PD 0.322(11) A 2
C C5S 0.6454(10) 0.7603(7) 0.299(3) 0.041(5) Uiso d PD 0.322(11) A 2
H H5S1 0.5993 0.7537 0.2429 0.049 Uiso calc PR 0.322(11) A 2
H H5S2 0.6686 0.7888 0.2115 0.049 Uiso calc PR 0.322(11) A 2
C C8S 0.6827(10) 0.6886(8) 0.496(2) 0.032(5) Uiso d PD 0.322(11) A 2
H H8S1 0.7301 0.6874 0.5465 0.038 Uiso calc PR 0.322(11) A 2
H H8S2 0.6638 0.6492 0.5013 0.038 Uiso calc PR 0.322(11) A 2
C C7S 0.6406(14) 0.7281(9) 0.626(4) 0.058(7) Uiso d PD 0.322(11) A 2
H H7S1 0.5940 0.7128 0.6442 0.069 Uiso calc PR 0.322(11) A 2
H H7S2 0.6618 0.7333 0.7612 0.069 Uiso calc PR 0.322(11) A 2
C C6S 0.6395(15) 0.7838(9) 0.511(3) 0.058(7) Uiso d PD 0.322(11) A 2
H H6S1 0.6785 0.8088 0.5462 0.070 Uiso calc PR 0.322(11) A 2
H H6S2 0.5963 0.8051 0.5310 0.070 Uiso calc PR 0.322(11) A 2

loop_
_atom_site_aniso_label
_atom_site_aniso_U_11
_atom_site_aniso_U_22
_atom_site_aniso_U_33
_atom_site_aniso_U_12
_atom_site_aniso_U_13
_atom_site_aniso_U_23
Cu 0.0121(2) 0.0260(3) 0.0132(2) 0.0013(3) -0.0011(3) -0.0022(3)
O1 0.0154(18) 0.0217(19) 0.024(2) 0.0063(15) -0.0003(14) -0.0014(15)
O2 0.0168(19) 0.040(2) 0.026(2) 0.0046(17) -0.0002(16) -0.0089(18)
O3 0.031(2) 0.035(2) 0.039(2) 0.0110(17) 0.013(2) 0.012(2)
O4 0.027(2) 0.022(2) 0.034(2) 0.0091(17) -0.0020(18) -0.0005(17)
O5 0.039(2) 0.043(3) 0.026(2) -0.012(2) 0.007(2) 0.0052(19)
O6 0.037(3) 0.054(3) 0.051(3) 0.001(2) -0.006(2) 0.032(3)
O7 0.0161(18) 0.030(2) 0.021(2) 0.0004(16) -0.0012(15) -0.0019(17)
O8 0.0181(19) 0.054(3) 0.022(2) -0.0079(19) 0.0015(17) -0.0053(19)
O9 0.029(2) 0.037(2) 0.031(2) -0.0051(19) 0.0120(19) -0.0090(19)
O10 0.024(2) 0.059(3) 0.051(3) -0.013(2) 0.009(2) -0.029(3)
O11 0.024(2) 0.029(2) 0.050(3) -0.0030(18) 0.016(2) -0.010(2)
O12 0.023(2) 0.0222(19) 0.045(3) -0.0030(16) 0.0079(19) -0.0043(19)
O1W 0.063(3) 0.041(3) 0.021(2) 0.009(3) 0.016(2) -0.002(2)
N1 0.019(2) 0.023(2) 0.027(2) 0.0073(19) -0.0023(19) -0.003(2)
N2 0.028(3) 0.039(3) 0.024(3) -0.011(2) 0.000(2) 0.007(2)
N3 0.019(2) 0.028(3) 0.025(2) 0.001(2) 0.004(2) -0.006(2)
N4 0.0121(19) 0.016(2) 0.035(3) 0.0009(17) 0.0024(19) -0.001(2)
N5 0.018(2) 0.022(2) 0.010(2) 0.0017(17) -0.0014(16) 0.0017(17)
N6 0.017(2) 0.030(2) 0.012(2) 0.0038(18) -0.0020(17) 0.0009(17)
C1 0.014(2) 0.026(3) 0.017(3) -0.001(2) -0.001(2) -0.009(2)
C2 0.019(2) 0.019(3) 0.017(3) -0.002(2) 0.001(2) -0.007(2)
C3 0.019(2) 0.016(2) 0.017(2) -0.004(2) -0.004(2) -0.009(2)
C4 0.014(2) 0.016(2) 0.022(3) -0.0012(19) 0.000(2) -0.007(2)
C5 0.023(3) 0.011(2) 0.026(3) -0.0038(19) -0.008(2) -0.004(2)
C6 0.024(3) 0.030(3) 0.019(2) -0.008(2) -0.003(2) 0.005(2)
C7 0.022(2) 0.034(3) 0.018(3) -0.005(2) 0.000(3) -0.003(3)
C8 0.018(3) 0.033(3) 0.017(3) -0.001(2) -0.005(2) 0.002(2)
C9 0.013(2) 0.032(3) 0.018(3) 0.001(2) -0.002(2) 0.010(2)
C10 0.014(2) 0.020(2) 0.020(3) 0.000(2) 0.001(2) 0.001(2)
C11 0.016(2) 0.027(3) 0.023(3) 0.002(2) -0.001(2) -0.004(2)
C12 0.015(2) 0.017(2) 0.021(3) 0.0021(18) -0.001(2) -0.001(2)
C13 0.016(2) 0.016(2) 0.030(3) 0.001(2) 0.000(2) 0.011(2)
C14 0.018(2) 0.017(2) 0.018(2) 0.006(2) -0.002(2) 0.005(2)
C15 0.036(3) 0.023(3) 0.018(2) -0.002(2) -0.006(2) -0.001(2)
C16 0.058(4) 0.023(3) 0.022(3) 0.013(3) -0.009(3) 0.004(2)
C17 0.045(4) 0.034(3) 0.017(3) 0.024(3) -0.010(3) -0.003(2)
C18 0.022(3) 0.042(3) 0.011(2) 0.012(2) -0.005(2) -0.005(2)
C19 0.020(3) 0.023(3) 0.006(2) 0.006(2) -0.0025(19) -0.003(2)
C20 0.014(2) 0.032(3) 0.010(2) 0.002(2) 0.0001(18) -0.008(2)
C21 0.021(3) 0.047(3) 0.010(2) -0.008(3) -0.001(2) -0.009(2)
C22 0.032(3) 0.040(3) 0.014(3) -0.015(3) -0.004(2) -0.003(2)
C23 0.045(3) 0.029(3) 0.014(3) -0.013(3) -0.003(2) 0.000(2)
C24 0.024(3) 0.040(3) 0.013(3) 0.000(2) 0.000(2) -0.005(2)

loop_
_atom_type_symbol
_atom_type_description
_atom_type_scat_dispersion_real
_atom_type_scat_dispersion_imag
_atom_type_scat_source
C C 0.0033 0.0016 'International Tables Vol C Tables 4.2.6.8 and 6.1.1.4'
H H 0.0000 0.0000 'International Tables Vol C Tables 4.2.6.8 and 6.1.1.4'
Cu Cu 0.3201 1.2651 'International Tables Vol C Tables 4.2.6.8 and 6.1.1.4'
N N 0.0061 0.0033 'International Tables Vol C Tables 4.2.6.8 and 6.1.1.4'
O O 0.0106 0.0060 'International Tables Vol C Tables 4.2.6.8 and 6.1.1.4'

loop_
_geom_angle_atom_site_label_1
_geom_angle_atom_site_label_2
_geom_angle_atom_site_label_3
_geom_angle_site_symmetry_1
_geom_angle_site_symmetry_3
_geom_angle
_geom_angle_publ_flag
O7 Cu O1 . . 90.62(16) ?
O7 Cu N5 . . 93.96(16) ?
O1 Cu N5 . . 172.85(17) ?
O7 Cu N6 . . 163.43(16) ?
O1 Cu N6 . . 94.15(17) ?
N5 Cu N6 . . 79.95(18) ?
O7 Cu O1W . . 92.59(18) ?
O1 Cu O1W . . 86.83(17) ?
N5 Cu O1W . . 98.43(18) ?
N6 Cu O1W . . 103.51(19) ?
C1 O1 Cu . . 114.6(3) ?
C8 O7 Cu . . 117.4(3) ?
Cu O1W H2W . . 89(6) ?
Cu O1W H1W . . 132(6) ?
H2W O1W H1W . . 108(5) ?
O3 N1 O4 . . 124.7(5) ?
O3 N1 C4 . . 118.2(4) ?
O4 N1 C4 . . 117.1(5) ?
O5 N2 O6 . . 123.4(5) ?
O5 N2 C6 . . 118.2(5) ?
O6 N2 C6 . . 118.4(5) ?
O10 N3 O9 . . 125.7(5) ?
O10 N3 C11 . . 117.3(4) ?
O9 N3 C11 . . 117.0(5) ?
O11 N4 O12 . . 124.2(4) ?
O11 N4 C13 . . 117.7(4) ?
O12 N4 C13 . . 118.1(4) ?
C15 N5 C19 . . 119.9(5) ?
C15 N5 Cu . . 124.8(4) ?
C19 N5 Cu . . 115.2(3) ?
C24 N6 C20 . . 119.2(5) ?
C24 N6 Cu . . 126.0(4) ?
C20 N6 Cu . . 114.5(4) ?
O2 C1 O1 . . 126.8(5) ?
O2 C1 C2 . . 118.7(5) ?
O1 C1 C2 . . 114.5(4) ?
C3 C2 C7 . . 120.0(5) ?
C3 C2 C1 . . 121.1(5) ?
C7 C2 C1 . . 118.9(5) ?
C2 C3 C4 . . 118.1(5) ?
C2 C3 H3 . . 120.9 ?
C4 C3 H3 . . 120.9 ?
C5 C4 C3 . . 123.3(5) ?
C5 C4 N1 . . 118.9(5) ?
C3 C4 N1 . . 117.8(5) ?
C6 C5 C4 . . 116.3(5) ?
C6 C5 H5 . . 121.9 ?
C4 C5 H5 . . 121.9 ?
C7 C6 C5 . . 123.6(5) ?
C7 C6 N2 . . 118.2(5) ?
C5 C6 N2 . . 118.2(5) ?
C6 C7 C2 . . 118.7(5) ?
C6 C7 H7 . . 120.7 ?
C2 C7 H7 . . 120.7 ?
O8 C8 O7 . . 126.0(5) ?
O8 C8 C9 . . 119.0(5) ?
O7 C8 C9 . . 115.1(5) ?
C10 C9 C14 . . 119.5(5) ?
C10 C9 C8 . . 119.3(5) ?
C14 C9 C8 . . 121.1(5) ?
C11 C10 C9 . . 119.8(5) ?
C11 C10 H10 . . 120.1 ?
C9 C10 H10 . . 120.1 ?
C10 C11 C12 . . 121.8(5) ?
C10 C11 N3 . . 120.0(5) ?
C12 C11 N3 . . 118.0(5) ?
C13 C12 C11 . . 117.2(5) ?
C13 C12 H12 . . 121.4 ?
C11 C12 H12 . . 121.4 ?
C12 C13 C14 . . 122.7(5) ?
C12 C13 N4 . . 118.5(5) ?
C14 C13 N4 . . 118.8(5) ?
C13 C14 C9 . . 118.7(5) ?
C13 C14 H14 . . 120.6 ?
C9 C14 H14 . . 120.6 ?
N5 C15 C16 . . 120.9(6) ?
N5 C15 H15 . . 119.6 ?
C16 C15 H15 . . 119.6 ?
C17 C16 C15 . . 120.2(6) ?
C17 C16 H16 . . 119.9 ?
C15 C16 H16 . . 119.9 ?
C16 C17 C18 . . 119.5(5) ?
C16 C17 H17 . . 120.3 ?
C18 C17 H17 . . 120.3 ?
C17 C18 C19 . . 118.2(5) ?
C17 C18 H18 . . 120.9 ?
C19 C18 H18 . . 120.9 ?
N5 C19 C18 . . 121.3(5) ?
N5 C19 C20 . . 114.5(4) ?
C18 C19 C20 . . 124.2(5) ?
N6 C20 C21 . . 120.9(5) ?
N6 C20 C19 . . 114.8(5) ?
C21 C20 C19 . . 124.3(5) ?
C22 C21 C20 . . 118.9(5) ?
C22 C21 H21 . . 120.5 ?
C20 C21 H21 . . 120.5 ?
C23 C22 C21 . . 119.3(5) ?
C23 C22 H22 . . 120.4 ?
C21 C22 H22 . . 120.4 ?
C22 C23 C24 . . 119.0(5) ?
C22 C23 H23 . . 120.5 ?
C24 C23 H23 . . 120.5 ?
N6 C24 C23 . . 122.6(5) ?
N6 C24 H24 . . 118.7 ?
C23 C24 H24 . . 118.7 ?
C4S O1S C1S . . 104.5(8) ?
O1S C1S C2S . . 105.4(7) ?
O1S C1S H1S1 . . 110.7 ?
C2S C1S H1S1 . . 110.7 ?
O1S C1S H1S2 . . 110.7 ?
C2S C1S H1S2 . . 110.7 ?
H1S1 C1S H1S2 . . 108.8 ?
C3S C2S C1S . . 103.5(8) ?
C3S C2S H2S1 . . 111.1 ?
C1S C2S H2S1 . . 111.1 ?
C3S C2S H2S2 . . 111.1 ?
C1S C2S H2S2 . . 111.1 ?
H2S1 C2S H2S2 . . 109.0 ?
O1S C4S C3S . . 110.2(9) ?
O1S C4S H4S1 . . 109.6 ?
C3S C4S H4S1 . . 109.6 ?
O1S C4S H4S2 . . 109.6 ?
C3S C4S H4S2 . . 109.6 ?
H4S1 C4S H4S2 . . 108.1 ?
C4S C3S C2S . . 102.7(8) ?
C4S C3S H3S1 . . 111.2 ?
C2S C3S H3S1 . . 111.2 ?
C4S C3S H3S2 . . 111.2 ?
C2S C3S H3S2 . . 111.2 ?
H3S1 C3S H3S2 . . 109.1 ?
C8S O2S C5S . . 106.1(17) ?
O2S C5S C6S . . 111.5(18) ?
O2S C5S H5S1 . . 109.3 ?
C6S C5S H5S1 . . 109.3 ?
O2S C5S H5S2 . . 109.3 ?
C6S C5S H5S2 . . 109.3 ?
H5S1 C5S H5S2 . . 108.0 ?
O2S C8S C7S . . 109.3(17) ?
O2S C8S H8S1 . . 109.8 ?
C7S C8S H8S1 . . 109.8 ?
O2S C8S H8S2 . . 109.8 ?
C7S C8S H8S2 . . 109.8 ?
H8S1 C8S H8S2 . . 108.3 ?
C6S C7S C8S . . 104.2(18) ?
C6S C7S H7S1 . . 110.9 ?
C8S C7S H7S1 . . 110.9 ?
C6S C7S H7S2 . . 110.9 ?
C8S C7S H7S2 . . 110.9 ?
H7S1 C7S H7S2 . . 108.9 ?
C7S C6S C5S . . 98.9(18) ?
C7S C6S H6S1 . . 112.0 ?
C5S C6S H6S1 . . 112.0 ?
C7S C6S H6S2 . . 112.0 ?
C5S C6S H6S2 . . 112.0 ?
H6S1 C6S H6S2 . . 109.7 ?

loop_
_geom_bond_atom_site_label_1
_geom_bond_atom_site_label_2
_geom_bond_site_symmetry_2
_geom_bond_distance
_geom_bond_publ_flag
Cu O7 . 1.951(4) y
Cu O1 . 1.972(4) y
Cu N5 . 2.007(4) y
Cu N6 . 2.010(4) y
Cu O1W . 2.198(4) y
C1 O1 . 1.261(6) y
C1 O2 . 1.238(6) y
O3 N1 . 1.220(6) ?
O4 N1 . 1.231(6) ?
O5 N2 . 1.221(7) ?
O6 N2 . 1.248(7) ?
C8 O7 . 1.293(7) y
C8 O8 . 1.230(6) y
O9 N3 . 1.214(6) ?
O10 N3 . 1.207(6) ?
O11 N4 . 1.224(6) ?
O12 N4 . 1.234(6) ?
O1W H2W . 0.84(5) ?
O1W H1W . 0.84(5) ?
N1 C4 . 1.473(6) ?
N2 C6 . 1.470(7) ?
N3 C11 . 1.489(7) ?
N4 C13 . 1.473(7) ?
N5 C15 . 1.331(7) ?
N5 C19 . 1.336(6) ?
N6 C24 . 1.340(7) ?
N6 C20 . 1.346(6) ?
C1 C2 . 1.514(7) ?
C2 C3 . 1.389(7) ?
C2 C7 . 1.399(8) ?
C3 C4 . 1.394(7) ?
C3 H3 . 0.9500 ?
C4 C5 . 1.378(7) ?
C5 C6 . 1.374(8) ?
C5 H5 . 0.9500 ?
C6 C7 . 1.376(8) ?
C7 H7 . 0.9500 ?
C8 C9 . 1.511(7) ?
C9 C10 . 1.392(7) ?
C9 C14 . 1.388(7) ?
C10 C11 . 1.375(7) ?
C10 H10 . 0.9500 ?
C11 C12 . 1.383(7) ?
C12 C13 . 1.376(8) ?
C12 H12 . 0.9500 ?
C13 C14 . 1.384(7) ?
C14 H14 . 0.9500 ?
C15 C16 . 1.392(8) ?
C15 H15 . 0.9500 ?
C16 C17 . 1.351(10) ?
C16 H16 . 0.9500 ?
C17 C18 . 1.382(8) ?
C17 H17 . 0.9500 ?
C18 C19 . 1.406(7) ?
C18 H18 . 0.9500 ?
C19 C20 . 1.461(8) ?
C20 C21 . 1.402(7) ?
C21 C22 . 1.400(8) ?
C21 H21 . 0.9500 ?
C22 C23 . 1.363(9) ?
C22 H22 . 0.9500 ?
C23 C24 . 1.387(8) ?
C23 H23 . 0.9500 ?
C24 H24 . 0.9500 ?
O1S C4S . 1.406(8) ?
O1S C1S . 1.410(8) ?
C1S C2S . 1.505(8) ?
C1S H1S1 . 0.9900 ?
C1S H1S2 . 0.9900 ?
C2S C3S . 1.504(9) ?
C2S H2S1 . 0.9900 ?
C2S H2S2 . 0.9900 ?
C4S C3S . 1.496(9) ?
C4S H4S1 . 0.9900 ?
C4S H4S2 . 0.9900 ?
C3S H3S1 . 0.9900 ?
C3S H3S2 . 0.9900 ?
O2S C8S . 1.397(10) ?
O2S C5S . 1.401(10) ?
C5S C6S . 1.503(10) ?
C5S H5S1 . 0.9900 ?
C5S H5S2 . 0.9900 ?
C8S C7S . 1.506(10) ?
C8S H8S1 . 0.9900 ?
C8S H8S2 . 0.9900 ?
C7S C6S . 1.503(10) ?
C7S H7S1 . 0.9900 ?
C7S H7S2 . 0.9900 ?
C6S H6S1 . 0.9900 ?
C6S H6S2 . 0.9900 ?

loop_
_geom_hbond_atom_site_label_D
_geom_hbond_atom_site_label_H
_geom_hbond_atom_site_label_A
_geom_hbond_site_symmetry_A
_geom_hbond_distance_DH
_geom_hbond_distance_HA
_geom_hbond_distance_DA
_geom_hbond_angle_DHA
O1w H1w O2 1_554 0.84(5) 2.01(6) 2.766(6) 150(7)
O1w H2w O8 1_554 0.84(5) 2.35(7) 3.048(6) 141(6)
C18 H18 O8 4_554 0.95 2.17 3.060(7) 155
C21 H21 O2 4_554 0.95 2.41 3.087(7) 128
C15 H15 O9 1_554 0.95 2.43 3.285(7) 150
C1s H1s2 O7 1_555 0.99 2.53 3.451(10) 155
C3 H3 O1s 1_555 0.95 2.58 3.520(8) 169
C2s H2s2 O11 1_555 0.99 2.49 3.385(11) 150
C5 H5 O4 4_655 0.95 2.58 3.360(7) 140
C12 H12 O12 4_655 0.95 2.43 3.263(7) 146
C16 H16 O12 2_674 0.95 2.47 3.234(8) 138

loop_
_geom_torsion_atom_site_label_1
_geom_torsion_atom_site_label_2
_geom_torsion_atom_site_label_3
_geom_torsion_atom_site_label_4
_geom_torsion_site_symmetry_1
_geom_torsion_site_symmetry_2
_geom_torsion_site_symmetry_3
_geom_torsion_site_symmetry_4
_geom_torsion
_geom_torsion_publ_flag
O7 Cu O1 C1 . . . . 84.5(4) ?
N5 Cu O1 C1 . . . . -45.3(15) ?
N6 Cu O1 C1 . . . . -79.6(4) ?
O1W Cu O1 C1 . . . . 177.1(4) ?
O1 Cu O7 C8 . . . . -109.3(4) ?
N5 Cu O7 C8 . . . . 65.2(4) ?
N6 Cu O7 C8 . . . . -2.4(8) ?
O1W Cu O7 C8 . . . . 163.8(4) ?
O7 Cu N5 C15 . . . . 20.9(4) ?
O1 Cu N5 C15 . . . . 150.5(12) ?
N6 Cu N5 C15 . . . . -174.7(5) ?
O1W Cu N5 C15 . . . . -72.3(5) ?
O7 Cu N5 C19 . . . . -156.7(3) ?
O1 Cu N5 C19 . . . . -27.0(15) ?
N6 Cu N5 C19 . . . . 7.8(3) ?
O1W Cu N5 C19 . . . . 110.1(4) ?
O7 Cu N6 C24 . . . . -113.5(6) ?
O1 Cu N6 C24 . . . . -7.2(4) ?
N5 Cu N6 C24 . . . . 176.9(4) ?
O1W Cu N6 C24 . . . . 80.6(4) ?
O7 Cu N6 C20 . . . . 60.4(8) ?
O1 Cu N6 C20 . . . . 166.7(3) ?
N5 Cu N6 C20 . . . . -9.2(3) ?
O1W Cu N6 C20 . . . . -105.5(4) ?
Cu O1 C1 O2 . . . . 8.5(7) ?
Cu O1 C1 C2 . . . . -171.8(3) ?
O2 C1 C2 C3 . . . . -170.3(5) ?
O1 C1 C2 C3 . . . . 10.0(7) ?
O2 C1 C2 C7 . . . . 7.8(7) ?
O1 C1 C2 C7 . . . . -172.0(5) ?
C7 C2 C3 C4 . . . . 1.3(7) ?
C1 C2 C3 C4 . . . . 179.3(4) ?
C2 C3 C4 C5 . . . . -1.2(7) ?
C2 C3 C4 N1 . . . . 179.3(4) ?
O3 N1 C4 C5 . . . . -161.2(5) ?
O4 N1 C4 C5 . . . . 17.8(7) ?
O3 N1 C4 C3 . . . . 18.3(7) ?
O4 N1 C4 C3 . . . . -162.7(5) ?
C3 C4 C5 C6 . . . . 0.4(7) ?
N1 C4 C5 C6 . . . . 179.9(4) ?
C4 C5 C6 C7 . . . . 0.3(8) ?
C4 C5 C6 N2 . . . . 178.6(5) ?
O5 N2 C6 C7 . . . . -2.9(8) ?
O6 N2 C6 C7 . . . . 176.9(5) ?
O5 N2 C6 C5 . . . . 178.7(5) ?
O6 N2 C6 C5 . . . . -1.5(8) ?
C5 C6 C7 C2 . . . . -0.2(8) ?
N2 C6 C7 C2 . . . . -178.5(5) ?
C3 C2 C7 C6 . . . . -0.6(8) ?
C1 C2 C7 C6 . . . . -178.7(5) ?
Cu O7 C8 O8 . . . . -2.2(8) ?
Cu O7 C8 C9 . . . . 177.9(3) ?
O8 C8 C9 C10 . . . . 1.5(8) ?
O7 C8 C9 C10 . . . . -178.6(5) ?
O8 C8 C9 C14 . . . . -179.6(5) ?
O7 C8 C9 C14 . . . . 0.3(7) ?
C14 C9 C10 C11 . . . . 0.5(7) ?
C8 C9 C10 C11 . . . . 179.5(5) ?
C9 C10 C11 C12 . . . . -2.0(8) ?
C9 C10 C11 N3 . . . . -178.2(5) ?
O10 N3 C11 C10 . . . . 178.4(5) ?
O9 N3 C11 C10 . . . . -0.7(8) ?
O10 N3 C11 C12 . . . . 2.1(8) ?
O9 N3 C11 C12 . . . . -177.0(5) ?
C10 C11 C12 C13 . . . . 4.0(8) ?
N3 C11 C12 C13 . . . . -179.8(5) ?
C11 C12 C13 C14 . . . . -4.6(8) ?
C11 C12 C13 N4 . . . . 177.6(5) ?
O11 N4 C13 C12 . . . . 157.4(5) ?
O12 N4 C13 C12 . . . . -21.8(7) ?
O11 N4 C13 C14 . . . . -20.5(7) ?
O12 N4 C13 C14 . . . . 160.3(5) ?
C12 C13 C14 C9 . . . . 3.3(8) ?
N4 C13 C14 C9 . . . . -178.9(4) ?
C10 C9 C14 C13 . . . . -1.1(7) ?
C8 C9 C14 C13 . . . . 179.9(5) ?
C19 N5 C15 C16 . . . . 1.3(8) ?
Cu N5 C15 C16 . . . . -176.1(4) ?
N5 C15 C16 C17 . . . . 0.5(9) ?
C15 C16 C17 C18 . . . . -0.7(9) ?
C16 C17 C18 C19 . . . . -0.7(9) ?
C15 N5 C19 C18 . . . . -2.9(7) ?
Cu N5 C19 C18 . . . . 174.8(4) ?
C15 N5 C19 C20 . . . . 177.1(4) ?
Cu N5 C19 C20 . . . . -5.2(5) ?
C17 C18 C19 N5 . . . . 2.6(8) ?
C17 C18 C19 C20 . . . . -177.4(5) ?
C24 N6 C20 C21 . . . . 2.3(7) ?
Cu N6 C20 C21 . . . . -172.1(4) ?
C24 N6 C20 C19 . . . . -176.6(4) ?
Cu N6 C20 C19 . . . . 9.1(5) ?
N5 C19 C20 N6 . . . . -2.6(7) ?
C18 C19 C20 N6 . . . . 177.4(4) ?
N5 C19 C20 C21 . . . . 178.6(4) ?
C18 C19 C20 C21 . . . . -1.4(8) ?
N6 C20 C21 C22 . . . . -1.2(8) ?
C19 C20 C21 C22 . . . . 177.5(5) ?
C20 C21 C22 C23 . . . . -0.5(8) ?
C21 C22 C23 C24 . . . . 1.1(8) ?
C20 N6 C24 C23 . . . . -1.7(7) ?
Cu N6 C24 C23 . . . . 172.0(4) ?
C22 C23 C24 N6 . . . . 0.0(8) ?
C4S O1S C1S C2S . . . . 37.4(10) ?
O1S C1S C2S C3S . . . . -34.0(10) ?
C1S O1S C4S C3S . . . . -26.8(13) ?
O1S C4S C3S C2S . . . . 5.2(14) ?
C1S C2S C3S C4S . . . . 16.9(12) ?
C8S O2S C5S C6S . . . . 17(2) ?
C5S O2S C8S C7S . . . . 4(2) ?
O2S C8S C7S C6S . . . . -23(3) ?
C8S C7S C6S C5S . . . . 30(3) ?
O2S C5S C6S C7S . . . . -30(3) ?
